data_2012159
loop_
_publ_author_name
'McWilliam, Susan A.'
'Skakle, Janet M.S.'
'Low, John N.'
'Wardell, James L.'
'Garden, Simon J.'
'Pinto, Angelo C.'
'Torres, Jose C.'
'Glidewell, Christopher'

_publ_section_title
;
 Triclinic and orthorhombic polymorphs of 2-iodo-4-nitroaniline:
 interplay of hydrogen bonds, nitro&#x00B7;&#x00B7;&#x00B7;I
 interactions and aromatic \p--\p-stacking interactions
;
_journal_issue 8
_journal_name_full 'Acta Crystallographica Section C'
_journal_page_first 942
_journal_page_last 945
_journal_paper_doi 10.1107/S0108270101007053
_journal_volume 57
_journal_year 2001
_chemical_formula_moiety 'C6 H5 I N2 O2'
_chemical_formula_sum 'C6 H5 I N2 O2'
_chemical_formula_weight 264.02
_chemical_name_systematic
;
2-Iodo-4-nitroaniline
;
_space_group_IT_number 2
_symmetry_cell_setting triclinic
_symmetry_space_group_name_Hall '-P 1'
_symmetry_space_group_name_H-M 'P -1'
_cell_angle_alpha 67.905(3)
_cell_angle_beta 86.956(3)
_cell_angle_gamma 65.744(2)
_cell_formula_units_Z 2
_cell_length_a 7.1647(4)
_cell_length_b 7.9572(4)
_cell_length_c 8.0489(5)
_cell_measurement_reflns_used 1728
_cell_measurement_temperature 150(2)
_cell_measurement_theta_max 27.47
_cell_measurement_theta_min 3.05
_cell_volume 384.84(4)
_computing_cell_refinement 'DENZO-SMN (Otwinowski & Minor, 1997)'
_computing_data_collection 'Kappa-CCD Server Software (Nonius, 1997)'
_computing_data_reduction DENZO-SMN
_computing_molecular_graphics 'PLATON (Spek, 2001)'
_computing_publication_material 'SHELXL97 and  PRPKAPPA (Ferguson, 1999)'
_computing_structure_refinement 'SHELXL97 (Sheldrick, 1997)'
_computing_structure_solution 'SHELXS97 (Sheldrick, 1997)'
_diffrn_ambient_temperature 150(2)
_diffrn_measured_fraction_theta_full .988
_diffrn_measured_fraction_theta_max .972
_diffrn_measurement_device_type Kappa-CCD
_diffrn_measurement_method '\f scans, and \w scans with \k offsets'
_diffrn_radiation_monochromator graphite
_diffrn_radiation_source 'fine-focus sealed X-ray tube'
_diffrn_radiation_type 'Mo K\a'
_diffrn_radiation_wavelength .71073
_diffrn_reflns_av_R_equivalents .047
_diffrn_reflns_av_sigmaI/netI .0493
_diffrn_reflns_limit_h_max 9
_diffrn_reflns_limit_h_min -9
_diffrn_reflns_limit_k_max 10
_diffrn_reflns_limit_k_min -10
_diffrn_reflns_limit_l_max 9
_diffrn_reflns_limit_l_min -10
_diffrn_reflns_number 4602
_diffrn_reflns_theta_full 25.00
_diffrn_reflns_theta_max 27.47
_diffrn_reflns_theta_min 3.05
_diffrn_standards_decay_% negligible
_exptl_absorpt_coefficient_mu 4.109
_exptl_absorpt_correction_T_max .887
_exptl_absorpt_correction_T_min .393
_exptl_absorpt_correction_type multi-scan
_exptl_absorpt_process_details '(DENZO-SMN; Otwinowski & Minor, 1997)'
_exptl_crystal_colour yellow
_exptl_crystal_density_diffrn 2.278
_exptl_crystal_density_method 'not measured'
_exptl_crystal_description needle
_exptl_crystal_F_000 248
_exptl_crystal_size_max .28
_exptl_crystal_size_mid .08
_exptl_crystal_size_min .03
_refine_diff_density_max '2.77 (0.96 \%A from I2)'
_refine_diff_density_min '-2.14 (0.83 \%A from I2)'
_refine_ls_extinction_method none
_refine_ls_goodness_of_fit_ref 1.092
_refine_ls_hydrogen_treatment constr
_refine_ls_matrix_type full
_refine_ls_number_parameters 100
_refine_ls_number_reflns 1728
_refine_ls_number_restraints 0
_refine_ls_restrained_S_all 1.092
_refine_ls_R_factor_all .0535
_refine_ls_R_factor_gt .0460
_refine_ls_shift/su_max <0.001
_refine_ls_shift/su_mean .000
_refine_ls_structure_factor_coef Fsqd
_refine_ls_weighting_details 'w=1/[\s^2^(Fo^2^)+(0.0662P)^2^+1.2313P] where P=(Fo^2^+2Fc^2^)/3'
_refine_ls_weighting_scheme calc
_refine_ls_wR_factor_ref .1200
_reflns_number_gt 1556
_reflns_number_total 1728
_reflns_threshold_expression I>2\s(I)
_cod_data_source_file sk1480.cif
_cod_data_source_block Ia
_cod_depositor_comments
;
The following automatic conversions were performed:

'_exptl_absorpt_correction_type' value 'Multi-scan' changed to
'multi-scan' according to
/home/saulius/struct/CIF-dictionaries/cif_core.dic dictionary named
'cif_core.dic' version 2.4.1 from 2010-06-29.

Automatic conversion script
Id: cif_fix_values 1715 2011-07-08 13:25:40Z adriana 
;
_cod_original_sg_symbol_H-M P-1
_cod_database_code 2012159
_cod_database_fobs_code 2012159

loop_
_symmetry_equiv_pos_as_xyz
'x, y, z'
'-x, -y, -z'

loop_
_atom_site_label
_atom_site_fract_x
_atom_site_fract_y
_atom_site_fract_z
_atom_site_U_iso_or_equiv
_atom_site_adp_type
_atom_site_calc_flag
_atom_site_refinement_flags
_atom_site_occupancy
_atom_site_disorder_assembly
_atom_site_disorder_group
_atom_site_type_symbol
N1 .5600(9) 1.1211(8) .1092(7) .0313(11) Uani d . 1 . . N
C1 .5549(9) .9692(8) .2561(7) .0235(11) Uani d . 1 . . C
C2 .3716(9) .9557(8) .3118(7) .0236(11) Uani d . 1 . . C
I2 .08930(6) 1.17350(5) .15765(5) .03361(19) Uani d . 1 . . I
C3 .3701(9) .8046(8) .4684(8) .0244(11) Uani d . 1 . . C
C4 .5571(9) .6618(8) .5699(7) .0223(11) Uani d . 1 . . C
O1 .3910(7) .5031(6) .7809(6) .0339(10) Uani d . 1 . . O
O2 .7239(7) .3786(6) .8240(6) .0350(10) Uani d . 1 . . O
N4 .5571(8) .5051(7) .7357(6) .0253(10) Uani d . 1 . . N
C5 .7436(9) .6646(8) .5181(7) .0237(11) Uani d . 1 . . C
C6 .7417(9) .8177(8) .3609(8) .0259(11) Uani d . 1 . . C
H11 .4444 1.2177 .0434 .038 Uiso calc R 1 . . H
H12 .6790 1.1237 .0790 .038 Uiso calc R 1 . . H
H3 .2441 .7986 .5057 .029 Uiso calc R 1 . . H
H5 .8699 .5637 .5889 .028 Uiso calc R 1 . . H
H6 .8686 .8208 .3229 .031 Uiso calc R 1 . . H

loop_
_atom_site_aniso_label
_atom_site_aniso_U_11
_atom_site_aniso_U_22
_atom_site_aniso_U_33
_atom_site_aniso_U_12
_atom_site_aniso_U_13
_atom_site_aniso_U_23
N1 .044(3) .026(2) .025(2) -.020(2) .003(2) -.004(2)
C1 .036(3) .018(2) .016(2) -.011(2) .002(2) -.006(2)
C2 .028(3) .014(2) .022(3) -.004(2) -.003(2) -.004(2)
I2 .0321(3) .0226(2) .0316(3) -.00509(18) -.00796(17) -.00137(18)
C3 .027(3) .018(2) .023(3) -.005(2) -.001(2) -.007(2)
C4 .035(3) .015(2) .012(2) -.009(2) .002(2) -.0015(19)
O1 .034(2) .025(2) .031(2) -.0097(18) .0073(18) -.0022(18)
O2 .034(2) .024(2) .028(2) -.0086(18) -.0084(18) .0064(17)
N4 .033(3) .018(2) .020(2) -.010(2) .0020(19) -.0043(19)
C5 .024(3) .020(2) .022(3) -.005(2) -.001(2) -.008(2)
C6 .026(3) .021(3) .030(3) -.011(2) .005(2) -.008(2)

loop_
_atom_type_symbol
_atom_type_description
_atom_type_scat_dispersion_real
_atom_type_scat_dispersion_imag
_atom_type_scat_source
C C .0033 .0016 'International Tables Vol C Tables 4.2.6.8 and 6.1.1.4'
H H .0000 .0000 'International Tables Vol C Tables 4.2.6.8 and 6.1.1.4'
N N .0061 .0033 'International Tables Vol C Tables 4.2.6.8 and 6.1.1.4'
O O .0106 .0060 'International Tables Vol C Tables 4.2.6.8 and 6.1.1.4'
I I -.4742 1.8119 'International Tables Vol C Tables 4.2.6.8 and 6.1.1.4'

loop_
_geom_angle_atom_site_label_1
_geom_angle_atom_site_label_2
_geom_angle_atom_site_label_3
_geom_angle
_geom_angle_publ_flag
C1 N1 H11 120.0 no
C1 N1 H12 120.0 no
H11 N1 H12 120.0 no
N1 C1 C2 123.0(5) no
N1 C1 C6 119.0(5) no
C2 C1 C6 118.0(5) no
C3 C2 C1 121.8(5) no
C3 C2 I2 118.6(4) no
C1 C2 I2 119.6(4) no
C2 C3 C4 118.3(5) no
C2 C3 H3 120.9 no
C4 C3 H3 120.9 no
C5 C4 C3 122.3(5) no
C5 C4 N4 119.0(5) no
C3 C4 N4 118.7(5) no
O2 N4 O1 123.2(5) no
O2 N4 C4 118.1(5) no
O1 N4 C4 118.7(5) no
C6 C5 C4 118.5(5) no
C6 C5 H5 120.7 no
C4 C5 H5 120.7 no
C5 C6 C1 121.1(5) no
C5 C6 H6 119.4 no
C1 C6 H6 119.4 no

loop_
_geom_bond_atom_site_label_1
_geom_bond_atom_site_label_2
_geom_bond_site_symmetry_2
_geom_bond_distance
_geom_bond_publ_flag
N1 C1 . 1.348(7) no
N1 H11 . .8800 no
N1 H12 . .8800 no
C1 C2 . 1.399(8) no
C1 C6 . 1.409(8) no
C2 C3 . 1.380(8) no
C2 I2 . 2.098(5) no
C3 C4 . 1.386(8) no
C3 H3 . .9500 no
C4 C5 . 1.385(8) no
C4 N4 . 1.444(7) no
O1 N4 . 1.230(7) no
O2 N4 . 1.229(6) no
C5 C6 . 1.384(8) no
C5 H5 . .9500 no
C6 H6 . .9500 no

loop_
_geom_hbond_atom_site_label_D
_geom_hbond_atom_site_label_H
_geom_hbond_atom_site_label_A
_geom_hbond_site_symmetry_A
_geom_hbond_distance_DH
_geom_hbond_distance_HA
_geom_hbond_distance_DA
_geom_hbond_angle_DHA
_geom_hbond_publ_flag
N1 H11 O1 1_564 .88 2.35 2.994(7) 130 y
N1 H12 O2 1_564 .88 2.40 3.000(8) 126 y

loop_
_geom_torsion_atom_site_label_1
_geom_torsion_atom_site_label_2
_geom_torsion_atom_site_label_3
_geom_torsion_atom_site_label_4
_geom_torsion
_geom_torsion_publ_flag
C3 C4 N4 O1 .3(8) no
C5 C4 N4 O1 -179.9(6) no
C3 C4 N4 O2 179.6(6) no
C5 C4 N4 O2 -.6(8) no

loop_
_cod_related_entry_id
_cod_related_entry_database
_cod_related_entry_code
1 ChemSpider 193291
